data_7131471
loop_
_publ_author_name
'Liu, Xiong-Wei'
'Chen, Zi-Yue'
'Liu, Ren-Ming'
'Zhang, Wen-Hui'
'Pan, Bo-Wen'
'Zhou, Jian'
'Tian, You-Ping'
'Zhou, Ying'
'Liu, Xiong-Li'

_publ_section_title
;
 Fischer's base-triggered formal (3+2) cycloadditions with
 3-isothiocyanato oxindoles as acceptor-donor synthons.
;
_journal_issue 31
_journal_name_full 'Chemical communications (Cambridge, England)'
_journal_page_first 4652
_journal_page_last 4655
_journal_paper_doi 10.1039/d3cc00376k
_journal_volume 59
_journal_year 2023
_chemical_formula_moiety 'C24 H25 N2 O S'
_chemical_formula_sum 'C24 H25 N2 O S'
_chemical_formula_weight 389.52
_space_group_crystal_system triclinic
_space_group_IT_number 2
_space_group_name_Hall '-P 1'
_space_group_name_H-M_alt 'P -1'
_atom_sites_solution_hydrogens geom
_atom_sites_solution_primary dual
_audit_creation_date 2022-10-09
_audit_creation_method
;
Olex2 1.5-beta
(compiled 2021.12.09 svn.r5202d8cf for OlexSys, GUI svn.r6439)
;
_audit_update_record
;
2022-12-21 deposited with the CCDC.	2023-03-22 downloaded from the CCDC.
;
_cell_angle_alpha 78.299(5)
_cell_angle_beta 84.219(5)
_cell_angle_gamma 85.023(5)
_cell_formula_units_Z 2
_cell_length_a 7.4539(5)
_cell_length_b 9.8480(6)
_cell_length_c 14.0220(9)
_cell_measurement_reflns_used 3576
_cell_measurement_temperature 150.00(10)
_cell_measurement_theta_max 73.4720
_cell_measurement_theta_min 3.1960
_cell_volume 1000.46(11)
_computing_cell_refinement 'CrysAlisPro 1.171.38.43f (Rigaku OD, 2015)'
_computing_data_collection 'CrysAlisPro 1.171.38.43f (Rigaku OD, 2015)'
_computing_data_reduction 'CrysAlisPro 1.171.38.43f (Rigaku OD, 2015)'
_computing_molecular_graphics 'Olex2 1.5-beta (Dolomanov et al., 2009)'
_computing_publication_material 'Olex2 1.5-beta (Dolomanov et al., 2009)'
_computing_structure_refinement 'SHELXL 2017/1 (Sheldrick, 2015)'
_computing_structure_solution 'SHELXT 2014/5 (Sheldrick, 2014)'
_diffrn_ambient_environment N~2~
_diffrn_ambient_temperature 150.00(10)
_diffrn_detector 'CCD plate'
_diffrn_detector_area_resol_mean 5.2684
_diffrn_detector_type AtlasS2
_diffrn_measured_fraction_theta_full 0.997
_diffrn_measured_fraction_theta_max 0.966
_diffrn_measurement_details
;
List of Runs (angles in degrees, time in seconds):

  # Type    Start    End  Width  t~exp~   \w     \q     \k     \f   Frames
#--------------------------------------------------------------------------
  1  \w     14.00 114.00   1.00    1.00    --   40.73  57.00 -60.00  100
  2  \w     92.00 177.00   1.00    1.00    --  106.95  30.00 -30.00   85
  3  \w    143.00 178.00   1.00    1.00    --  106.95  15.00 -90.00   35
  4  \w    109.00 161.00   1.00    1.00    --  106.95 125.00 -90.00   52
  5  \w     90.00 117.00   1.00    1.00    --  106.95  15.00 -90.00   27
  6  \w     61.00  89.00   1.00    1.00    --  106.95  15.00 -90.00   28
  7  \w     40.00 135.00   1.00    1.00    --  106.95 -61.00-120.00   95
  8  \w     83.00 113.00   1.00    1.00    --  106.95-125.00-180.00   30
  9  \w     41.00  68.00   1.00    1.00    --  106.95-125.00-180.00   27
 10  \w     28.00 109.00   1.00    1.00    --  106.95 -95.00-150.00   81
 11  \w     32.00 140.00   1.00    1.00    --  106.95 -77.00   0.00  108
 12  \w     80.00 120.00   1.00    1.00    --  106.95-125.00  30.00   40
 13  \w     56.00 118.00   1.00    1.00    --  106.95 -30.00 150.00   62
 14  \w     32.00 133.00   1.00    1.00    --  106.95 -30.00 -30.00  101
 15  \w    -64.00  22.00   1.00    1.00    --  -40.73  57.00  90.00   86
 16  \w    -64.00  35.00   1.00    1.00    --  -40.73  77.00-180.00   99
 17  \w    -82.00 -38.00   1.00    1.00    --  -40.73 125.00 -30.00   44
;
_diffrn_measurement_device 'four-circle diffractometer'
_diffrn_measurement_device_type 'SuperNova, Dual, Cu at zero, AtlasS2'
_diffrn_measurement_method '\w scans'
_diffrn_orient_matrix_type 'CrysAlisPro convention (1999,Acta A55,543-557)'
_diffrn_orient_matrix_UB_11 0.1451477000
_diffrn_orient_matrix_UB_12 0.0492890000
_diffrn_orient_matrix_UB_13 -0.0831618000
_diffrn_orient_matrix_UB_21 -0.0895487000
_diffrn_orient_matrix_UB_22 0.1488079000
_diffrn_orient_matrix_UB_23 -0.0126116000
_diffrn_orient_matrix_UB_31 0.1194471000
_diffrn_orient_matrix_UB_32 0.0326610000
_diffrn_orient_matrix_UB_33 0.0748711000
_diffrn_radiation_monochromator mirror
_diffrn_radiation_probe x-ray
_diffrn_radiation_type 'Cu K\a'
_diffrn_radiation_wavelength 1.54184
_diffrn_reflns_av_R_equivalents 0.0329
_diffrn_reflns_av_unetI/netI 0.0392
_diffrn_reflns_Laue_measured_fraction_full 0.997
_diffrn_reflns_Laue_measured_fraction_max 0.966
_diffrn_reflns_limit_h_max 9
_diffrn_reflns_limit_h_min -8
_diffrn_reflns_limit_k_max 12
_diffrn_reflns_limit_k_min -10
_diffrn_reflns_limit_l_max 17
_diffrn_reflns_limit_l_min -15
_diffrn_reflns_number 6641
_diffrn_reflns_point_group_measured_fraction_full 0.997
_diffrn_reflns_point_group_measured_fraction_max 0.966
_diffrn_reflns_theta_full 67.684
_diffrn_reflns_theta_max 73.657
_diffrn_reflns_theta_min 3.230
_diffrn_source 'micro-focus sealed X-ray tube'
_diffrn_source_type 'SuperNova (Cu) X-ray Source'
_exptl_absorpt_coefficient_mu 1.558
_exptl_absorpt_correction_T_max 1.00000
_exptl_absorpt_correction_T_min 0.70759
_exptl_absorpt_correction_type multi-scan
_exptl_absorpt_process_details
;
CrysAlisPro 1.171.38.43f (Rigaku Oxford Diffraction, 2015)
Empirical absorption correction using spherical harmonics,
 implemented in SCALE3 ABSPACK scaling algorithm.
;
_exptl_crystal_colour 'light yellow'
_exptl_crystal_density_diffrn 1.293
_exptl_crystal_description block
_exptl_crystal_F_000 414
_exptl_crystal_size_max 0.15
_exptl_crystal_size_mid 0.13
_exptl_crystal_size_min 0.12
_refine_diff_density_max 0.739
_refine_diff_density_min -0.390
_refine_diff_density_rms 0.063
_refine_ls_extinction_method none
_refine_ls_goodness_of_fit_ref 1.051
_refine_ls_hydrogen_treatment constr
_refine_ls_matrix_type full
_refine_ls_number_parameters 258
_refine_ls_number_reflns 3903
_refine_ls_number_restraints 9
_refine_ls_restrained_S_all 1.056
_refine_ls_R_factor_all 0.0616
_refine_ls_R_factor_gt 0.0530
_refine_ls_shift/su_max 0.000
_refine_ls_shift/su_mean 0.000
_refine_ls_structure_factor_coef Fsqd
_refine_ls_weighting_details 'w=1/[\s^2^(Fo^2^)+(0.0709P)^2^+0.9513P] where P=(Fo^2^+2Fc^2^)/3'
_refine_ls_weighting_scheme calc
_refine_ls_wR_factor_gt 0.1462
_refine_ls_wR_factor_ref 0.1523
_reflns_Friedel_coverage 0.000
_reflns_number_gt 3371
_reflns_number_total 3903
_reflns_threshold_expression 'I > 2\s(I)'
_cod_data_source_file d3cc00376k2.cif
_cod_data_source_block d151
_cod_depositor_comments 'Adding full bibliography for 7131469--7131471.cif.'
_cod_database_code 7131471
_shelx_shelxl_version_number 2017/1
_shelx_space_group_comment
;
The symmetry employed for this shelxl refinement is uniquely defined
by the following loop, which should always be used as a source of
symmetry information in preference to the above space-group names.
They are only intended as comments.
;
_shelx_estimated_absorpt_t_max 0.835
_shelx_estimated_absorpt_t_min 0.800
_olex2_refinement_description
;
1. Fixed Uiso
 At 1.2 times of:
  All C(H) groups, All C(H,H) groups, All N(H) groups
 At 1.5 times of:
  All C(H,H,H) groups
2. Rigid body (RIGU) restrains
 C12, C13, C14
 with sigma for 1-2 distances of 0.001 and sigma for 1-3 distances of 0.002
3.a Secondary CH2 refined with riding coordinates:
 C10(H10A,H10B)
3.b Aromatic/amide H refined with riding coordinates:
 N2(H2), C2(H2A), C4(H4), C5(H5), C16(H16), C17(H17), C18(H18), C19(H19)
3.c Idealised Me refined as rotating group:
 C20(H20A,H20B,H20C), C21(H21A,H21B,H21C), C22(H22A,H22B,H22C), C23(H23A,H23B,
 H23C), C24(H24A,H24B,H24C)
;
_olex2_submission_special_instructions 'No special instructions were received'
_oxdiff_exptl_absorpt_empirical_details
;
Empirical correction (ABSPACK) includes:
- Absorption correction using spherical harmonics
- Frame scaling
;
_oxdiff_exptl_absorpt_empirical_full_max 1.676
_oxdiff_exptl_absorpt_empirical_full_min 0.538

loop_
_space_group_symop_operation_xyz
'x, y, z'
'-x, -y, -z'

loop_
_atom_site_label
_atom_site_type_symbol
_atom_site_fract_x
_atom_site_fract_y
_atom_site_fract_z
_atom_site_U_iso_or_equiv
_atom_site_adp_type
_atom_site_occupancy
_atom_site_site_symmetry_order
_atom_site_calc_flag
_atom_site_refinement_flags_posn
_atom_site_refinement_flags_adp
_atom_site_refinement_flags_occupancy
_atom_site_disorder_assembly
_atom_site_disorder_group
S1 S -0.01517(8) 0.26469(6) 0.06857(4) 0.02814(18) Uani 1 1 d . . . . .
O1 O -0.1274(3) 0.5611(2) 0.28121(15) 0.0406(5) Uani 1 1 d . . . . .
N1 N 0.4356(3) 0.35403(19) 0.23281(13) 0.0226(4) Uani 1 1 d . . . . .
N2 N 0.1165(3) 0.4816(2) 0.11849(14) 0.0270(4) Uani 1 1 d . . . . .
H2 H 0.108389 0.532407 0.059538 0.032 Uiso 1 1 calc R U . . .
C1 C 0.4208(3) 0.2947(2) 0.40043(16) 0.0225(5) Uani 1 1 d . . . . .
C2 C 0.4807(3) 0.2304(2) 0.48909(17) 0.0261(5) Uani 1 1 d . . . . .
H2A H 0.414996 0.246580 0.547849 0.031 Uiso 1 1 calc R U . . .
C3 C 0.6380(3) 0.1413(2) 0.49349(18) 0.0275(5) Uani 1 1 d . . . . .
C4 C 0.7285(3) 0.1189(2) 0.40570(19) 0.0292(5) Uani 1 1 d . . . . .
H4 H 0.834048 0.057296 0.407605 0.035 Uiso 1 1 calc R U . . .
C5 C 0.6702(3) 0.1836(2) 0.31483(18) 0.0274(5) Uani 1 1 d . . . . .
H5 H 0.733983 0.166537 0.255817 0.033 Uiso 1 1 calc R U . . .
C6 C 0.5163(3) 0.2733(2) 0.31353(16) 0.0229(5) Uani 1 1 d . . . . .
C7 C 0.2602(3) 0.3975(2) 0.37780(16) 0.0236(5) Uani 1 1 d . . . . .
C8 C 0.2480(3) 0.3959(2) 0.26664(16) 0.0230(5) Uani 1 1 d . . . . .
C9 C 0.1812(3) 0.5351(2) 0.19937(17) 0.0252(5) Uani 1 1 d . . . . .
C10 C 0.1142(3) 0.2955(2) 0.24579(16) 0.0246(5) Uani 1 1 d . . . . .
H10A H 0.170344 0.199500 0.253024 0.030 Uiso 1 1 calc R U . . .
H10B H 0.003101 0.295433 0.290921 0.030 Uiso 1 1 calc R U . . .
C11 C 0.0721(3) 0.3515(2) 0.14204(17) 0.0248(5) Uani 1 1 d . . . . .
C12 C 0.0102(3) 0.6130(3) 0.24194(18) 0.0301(5) Uani 1 1 d . . . . .
C13 C 0.0376(3) 0.7515(2) 0.22042(17) 0.0252(5) Uani 1 1 d . . . . .
C14 C 0.2130(4) 0.7760(3) 0.17687(18) 0.0311(5) Uani 1 1 d . . . . .
C15 C 0.3070(4) 0.6510(2) 0.16387(17) 0.0281(5) Uani 1 1 d . . . . .
C16 C 0.4847(4) 0.6523(3) 0.12581(18) 0.0326(6) Uani 1 1 d . . . . .
H16 H 0.551590 0.568444 0.117252 0.039 Uiso 1 1 calc R U . . .
C17 C 0.5652(4) 0.7799(3) 0.0999(2) 0.0413(7) Uani 1 1 d . . . . .
H17 H 0.687615 0.782378 0.073493 0.050 Uiso 1 1 calc R U . . .
C18 C 0.4682(5) 0.9013(3) 0.1124(2) 0.0448(7) Uani 1 1 d . . . . .
H18 H 0.525435 0.986465 0.094599 0.054 Uiso 1 1 calc R U . . .
C19 C 0.2901(5) 0.9026(3) 0.1500(2) 0.0419(7) Uani 1 1 d . . . . .
H19 H 0.222976 0.986908 0.157298 0.050 Uiso 1 1 calc R U . . .
C20 C -0.0951(5) 0.8583(3) 0.2451(2) 0.0485(8) Uani 1 1 d . . . . .
H20A H -0.055687 0.895799 0.298625 0.073 Uiso 1 1 calc R U . . .
H20B H -0.211941 0.818161 0.265661 0.073 Uiso 1 1 calc R U . . .
H20C H -0.107455 0.933208 0.187855 0.073 Uiso 1 1 calc R U . . .
C21 C 0.3099(4) 0.5389(2) 0.39385(18) 0.0294(5) Uani 1 1 d . . . . .
H21A H 0.331552 0.531620 0.462557 0.044 Uiso 1 1 calc R U . . .
H21B H 0.210449 0.608826 0.377007 0.044 Uiso 1 1 calc R U . . .
H21C H 0.419572 0.566518 0.352224 0.044 Uiso 1 1 calc R U . . .
C22 C 0.0921(3) 0.3509(3) 0.44465(18) 0.0302(5) Uani 1 1 d . . . . .
H22A H 0.073136 0.254583 0.441966 0.045 Uiso 1 1 calc R U . . .
H22B H -0.013603 0.411132 0.422814 0.045 Uiso 1 1 calc R U . . .
H22C H 0.109355 0.357243 0.511948 0.045 Uiso 1 1 calc R U . . .
C23 C 0.7051(4) 0.0701(3) 0.59001(19) 0.0357(6) Uani 1 1 d . . . . .
H23A H 0.719286 0.139780 0.629181 0.054 Uiso 1 1 calc R U . . .
H23B H 0.821871 0.019558 0.578710 0.054 Uiso 1 1 calc R U . . .
H23C H 0.617658 0.004736 0.625024 0.054 Uiso 1 1 calc R U . . .
C24 C 0.4763(3) 0.3090(3) 0.13974(17) 0.0294(5) Uani 1 1 d . . . . .
H24A H 0.607311 0.291588 0.127810 0.044 Uiso 1 1 calc R U . . .
H24B H 0.432270 0.381764 0.087042 0.044 Uiso 1 1 calc R U . . .
H24C H 0.416804 0.223451 0.141776 0.044 Uiso 1 1 calc R U . . .

loop_
_atom_site_aniso_label
_atom_site_aniso_U_11
_atom_site_aniso_U_22
_atom_site_aniso_U_33
_atom_site_aniso_U_23
_atom_site_aniso_U_13
_atom_site_aniso_U_12
S1 0.0321(3) 0.0299(3) 0.0239(3) -0.0061(2) -0.0064(2) -0.0036(2)
O1 0.0304(10) 0.0415(11) 0.0474(12) -0.0076(9) 0.0004(8) 0.0050(8)
N1 0.0245(10) 0.0267(10) 0.0161(9) -0.0048(7) -0.0010(7) 0.0017(7)
N2 0.0333(11) 0.0251(10) 0.0225(10) -0.0029(8) -0.0068(8) 0.0001(8)
C1 0.0238(11) 0.0232(11) 0.0217(11) -0.0060(9) -0.0031(9) -0.0027(9)
C2 0.0308(12) 0.0261(11) 0.0220(11) -0.0044(9) -0.0034(9) -0.0049(9)
C3 0.0306(12) 0.0250(11) 0.0274(12) -0.0027(9) -0.0081(10) -0.0040(9)
C4 0.0262(12) 0.0260(12) 0.0349(13) -0.0049(10) -0.0060(10) 0.0013(9)
C5 0.0256(12) 0.0285(12) 0.0274(12) -0.0054(9) -0.0001(9) -0.0010(9)
C6 0.0240(11) 0.0230(11) 0.0219(11) -0.0041(8) -0.0021(9) -0.0031(8)
C7 0.0265(12) 0.0253(11) 0.0190(11) -0.0052(8) -0.0021(9) 0.0002(9)
C8 0.0249(11) 0.0228(11) 0.0199(11) -0.0026(8) -0.0006(9) 0.0012(9)
C9 0.0279(12) 0.0252(11) 0.0224(11) -0.0050(9) -0.0035(9) 0.0003(9)
C10 0.0264(11) 0.0262(11) 0.0211(11) -0.0033(9) -0.0033(9) -0.0023(9)
C11 0.0233(11) 0.0276(12) 0.0232(11) -0.0057(9) -0.0023(9) 0.0012(9)
C12 0.0329(13) 0.0278(10) 0.0298(12) -0.0074(9) -0.0074(10) 0.0064(9)
C13 0.0326(11) 0.0197(9) 0.0239(11) -0.0073(8) -0.0087(9) 0.0086(8)
C14 0.0432(12) 0.0263(12) 0.0240(12) -0.0042(9) -0.0084(10) 0.0011(10)
C15 0.0401(14) 0.0231(11) 0.0214(11) -0.0031(9) -0.0061(10) -0.0036(10)
C16 0.0403(14) 0.0303(13) 0.0259(12) -0.0038(10) 0.0028(11) -0.0056(11)
C17 0.0565(18) 0.0399(15) 0.0279(13) -0.0045(11) 0.0030(12) -0.0171(13)
C18 0.070(2) 0.0324(14) 0.0322(15) -0.0025(11) -0.0023(14) -0.0173(14)
C19 0.069(2) 0.0232(12) 0.0342(14) -0.0044(10) -0.0111(14) -0.0019(12)
C20 0.0563(19) 0.0372(15) 0.0549(19) -0.0195(14) -0.0172(15) 0.0197(14)
C21 0.0376(13) 0.0268(12) 0.0249(12) -0.0078(9) -0.0052(10) 0.0013(10)
C22 0.0279(12) 0.0390(13) 0.0233(12) -0.0085(10) 0.0017(10) 0.0003(10)
C23 0.0415(15) 0.0333(13) 0.0313(14) 0.0010(11) -0.0136(11) -0.0021(11)
C24 0.0306(13) 0.0350(13) 0.0223(12) -0.0086(10) 0.0006(10) 0.0023(10)

loop_
_atom_type_symbol
_atom_type_description
_atom_type_scat_dispersion_real
_atom_type_scat_dispersion_imag
_atom_type_scat_source
C C 0.0181 0.0091 'International Tables Vol C Tables 4.2.6.8 and 6.1.1.4'
H H 0.0000 0.0000 'International Tables Vol C Tables 4.2.6.8 and 6.1.1.4'
N N 0.0311 0.0180 'International Tables Vol C Tables 4.2.6.8 and 6.1.1.4'
O O 0.0492 0.0322 'International Tables Vol C Tables 4.2.6.8 and 6.1.1.4'
S S 0.3331 0.5567 'International Tables Vol C Tables 4.2.6.8 and 6.1.1.4'

loop_
_geom_angle_atom_site_label_1
_geom_angle_atom_site_label_2
_geom_angle_atom_site_label_3
_geom_angle
_geom_angle_site_symmetry_1
_geom_angle_site_symmetry_3
_geom_angle_publ_flag
C6 N1 C8 107.56(17) . . ?
C6 N1 C24 116.84(19) . . ?
C24 N1 C8 121.09(18) . . ?
C9 N2 H2 122.7 . . ?
C11 N2 H2 122.7 . . ?
C11 N2 C9 114.51(19) . . ?
C2 C1 C6 120.6(2) . . ?
C2 C1 C7 129.8(2) . . ?
C6 C1 C7 109.56(19) . . ?
C1 C2 H2A 119.7 . . ?
C1 C2 C3 120.5(2) . . ?
C3 C2 H2A 119.7 . . ?
C2 C3 C23 121.1(2) . . ?
C4 C3 C2 117.8(2) . . ?
C4 C3 C23 121.1(2) . . ?
C3 C4 H4 118.7 . . ?
C3 C4 C5 122.5(2) . . ?
C5 C4 H4 118.7 . . ?
C4 C5 H5 121.1 . . ?
C6 C5 C4 117.9(2) . . ?
C6 C5 H5 121.1 . . ?
C1 C6 N1 110.67(19) . . ?
C5 C6 N1 128.7(2) . . ?
C5 C6 C1 120.6(2) . . ?
C1 C7 C8 100.95(17) . . ?
C1 C7 C21 107.49(19) . . ?
C1 C7 C22 110.81(19) . . ?
C21 C7 C8 112.35(19) . . ?
C22 C7 C8 114.62(19) . . ?
C22 C7 C21 110.08(19) . . ?
N1 C8 C7 103.30(17) . . ?
N1 C8 C9 109.88(18) . . ?
N1 C8 C10 110.57(18) . . ?
C9 C8 C7 117.43(18) . . ?
C10 C8 C7 115.33(18) . . ?
C10 C8 C9 100.46(17) . . ?
N2 C9 C8 100.90(17) . . ?
N2 C9 C12 104.15(18) . . ?
N2 C9 C15 112.90(19) . . ?
C12 C9 C8 115.33(19) . . ?
C15 C9 C8 120.5(2) . . ?
C15 C9 C12 102.25(19) . . ?
C8 C10 H10A 110.8 . . ?
C8 C10 H10B 110.8 . . ?
H10A C10 H10B 108.9 . . ?
C11 C10 C8 104.57(18) . . ?
C11 C10 H10A 110.8 . . ?
C11 C10 H10B 110.8 . . ?
N2 C11 S1 125.75(18) . . ?
N2 C11 C10 107.98(19) . . ?
C10 C11 S1 126.27(17) . . ?
O1 C12 C9 126.3(2) . . ?
O1 C12 C13 126.1(2) . . ?
C13 C12 C9 107.4(2) . . ?
C12 C13 C14 111.6(2) . . ?
C12 C13 C20 123.7(3) . . ?
C14 C13 C20 124.6(2) . . ?
C15 C14 C13 110.3(2) . . ?
C19 C14 C13 127.3(2) . . ?
C19 C14 C15 122.4(3) . . ?
C14 C15 C9 108.1(2) . . ?
C16 C15 C9 132.7(2) . . ?
C16 C15 C14 119.2(2) . . ?
C15 C16 H16 120.6 . . ?
C15 C16 C17 118.8(3) . . ?
C17 C16 H16 120.6 . . ?
C16 C17 H17 119.7 . . ?
C18 C17 C16 120.5(3) . . ?
C18 C17 H17 119.7 . . ?
C17 C18 H18 119.2 . . ?
C17 C18 C19 121.6(3) . . ?
C19 C18 H18 119.2 . . ?
C14 C19 H19 121.3 . . ?
C18 C19 C14 117.3(3) . . ?
C18 C19 H19 121.3 . . ?
C13 C20 H20A 109.5 . . ?
C13 C20 H20B 109.5 . . ?
C13 C20 H20C 109.5 . . ?
H20A C20 H20B 109.5 . . ?
H20A C20 H20C 109.5 . . ?
H20B C20 H20C 109.5 . . ?
C7 C21 H21A 109.5 . . ?
C7 C21 H21B 109.5 . . ?
C7 C21 H21C 109.5 . . ?
H21A C21 H21B 109.5 . . ?
H21A C21 H21C 109.5 . . ?
H21B C21 H21C 109.5 . . ?
C7 C22 H22A 109.5 . . ?
C7 C22 H22B 109.5 . . ?
C7 C22 H22C 109.5 . . ?
H22A C22 H22B 109.5 . . ?
H22A C22 H22C 109.5 . . ?
H22B C22 H22C 109.5 . . ?
C3 C23 H23A 109.5 . . ?
C3 C23 H23B 109.5 . . ?
C3 C23 H23C 109.5 . . ?
H23A C23 H23B 109.5 . . ?
H23A C23 H23C 109.5 . . ?
H23B C23 H23C 109.5 . . ?
N1 C24 H24A 109.5 . . ?
N1 C24 H24B 109.5 . . ?
N1 C24 H24C 109.5 . . ?
H24A C24 H24B 109.5 . . ?
H24A C24 H24C 109.5 . . ?
H24B C24 H24C 109.5 . . ?

loop_
_geom_bond_atom_site_label_1
_geom_bond_atom_site_label_2
_geom_bond_distance
_geom_bond_site_symmetry_2
_geom_bond_publ_flag
S1 C11 1.674(2) . ?
O1 C12 1.216(3) . ?
N1 C6 1.401(3) . ?
N1 C8 1.482(3) . ?
N1 C24 1.457(3) . ?
N2 H2 0.8800 . ?
N2 C9 1.481(3) . ?
N2 C11 1.319(3) . ?
C1 C2 1.374(3) . ?
C1 C6 1.392(3) . ?
C1 C7 1.515(3) . ?
C2 H2A 0.9500 . ?
C2 C3 1.401(3) . ?
C3 C4 1.391(4) . ?
C3 C23 1.504(3) . ?
C4 H4 0.9500 . ?
C4 C5 1.397(3) . ?
C5 H5 0.9500 . ?
C5 C6 1.385(3) . ?
C7 C8 1.574(3) . ?
C7 C21 1.537(3) . ?
C7 C22 1.532(3) . ?
C8 C9 1.572(3) . ?
C8 C10 1.551(3) . ?
C9 C12 1.559(3) . ?
C9 C15 1.514(3) . ?
C10 H10A 0.9900 . ?
C10 H10B 0.9900 . ?
C10 C11 1.502(3) . ?
C12 C13 1.365(3) . ?
C13 C14 1.405(4) . ?
C13 C20 1.451(3) . ?
C14 C15 1.398(3) . ?
C14 C19 1.384(4) . ?
C15 C16 1.377(4) . ?
C16 H16 0.9500 . ?
C16 C17 1.404(4) . ?
C17 H17 0.9500 . ?
C17 C18 1.376(4) . ?
C18 H18 0.9500 . ?
C18 C19 1.378(5) . ?
C19 H19 0.9500 . ?
C20 H20A 0.9800 . ?
C20 H20B 0.9800 . ?
C20 H20C 0.9800 . ?
C21 H21A 0.9800 . ?
C21 H21B 0.9800 . ?
C21 H21C 0.9800 . ?
C22 H22A 0.9800 . ?
C22 H22B 0.9800 . ?
C22 H22C 0.9800 . ?
C23 H23A 0.9800 . ?
C23 H23B 0.9800 . ?
C23 H23C 0.9800 . ?
C24 H24A 0.9800 . ?
C24 H24B 0.9800 . ?
C24 H24C 0.9800 . ?

loop_
_geom_torsion_atom_site_label_1
_geom_torsion_atom_site_label_2
_geom_torsion_atom_site_label_3
_geom_torsion_atom_site_label_4
_geom_torsion
_geom_torsion_site_symmetry_1
_geom_torsion_site_symmetry_2
_geom_torsion_site_symmetry_3
_geom_torsion_site_symmetry_4
_geom_torsion_publ_flag
O1 C12 C13 C14 178.8(2) . . . . ?
O1 C12 C13 C20 2.2(4) . . . . ?
N1 C8 C9 N2 84.8(2) . . . . ?
N1 C8 C9 C12 -163.71(18) . . . . ?
N1 C8 C9 C15 -40.2(3) . . . . ?
N1 C8 C10 C11 -84.9(2) . . . . ?
N2 C9 C12 O1 64.0(3) . . . . ?
N2 C9 C12 C13 -111.5(2) . . . . ?
N2 C9 C15 C14 106.6(2) . . . . ?
N2 C9 C15 C16 -74.6(3) . . . . ?
C1 C2 C3 C4 -1.0(3) . . . . ?
C1 C2 C3 C23 -179.9(2) . . . . ?
C1 C7 C8 N1 -25.8(2) . . . . ?
C1 C7 C8 C9 -146.85(19) . . . . ?
C1 C7 C8 C10 95.0(2) . . . . ?
C2 C1 C6 N1 -177.1(2) . . . . ?
C2 C1 C6 C5 2.0(3) . . . . ?
C2 C1 C7 C8 -166.5(2) . . . . ?
C2 C1 C7 C21 75.7(3) . . . . ?
C2 C1 C7 C22 -44.7(3) . . . . ?
C2 C3 C4 C5 1.2(4) . . . . ?
C3 C4 C5 C6 0.2(4) . . . . ?
C4 C5 C6 N1 177.2(2) . . . . ?
C4 C5 C6 C1 -1.8(3) . . . . ?
C6 N1 C8 C7 27.8(2) . . . . ?
C6 N1 C8 C9 153.83(18) . . . . ?
C6 N1 C8 C10 -96.2(2) . . . . ?
C6 C1 C2 C3 -0.6(3) . . . . ?
C6 C1 C7 C8 16.1(2) . . . . ?
C6 C1 C7 C21 -101.8(2) . . . . ?
C6 C1 C7 C22 137.9(2) . . . . ?
C7 C1 C2 C3 -177.8(2) . . . . ?
C7 C1 C6 N1 0.6(3) . . . . ?
C7 C1 C6 C5 179.7(2) . . . . ?
C7 C8 C9 N2 -157.62(19) . . . . ?
C7 C8 C9 C12 -46.1(3) . . . . ?
C7 C8 C9 C15 77.4(3) . . . . ?
C7 C8 C10 C11 158.35(19) . . . . ?
C8 N1 C6 C1 -18.6(2) . . . . ?
C8 N1 C6 C5 162.3(2) . . . . ?
C8 C9 C12 O1 -45.6(3) . . . . ?
C8 C9 C12 C13 139.0(2) . . . . ?
C8 C9 C15 C14 -134.2(2) . . . . ?
C8 C9 C15 C16 44.5(4) . . . . ?
C8 C10 C11 S1 161.23(17) . . . . ?
C8 C10 C11 N2 -18.6(2) . . . . ?
C9 N2 C11 S1 176.64(17) . . . . ?
C9 N2 C11 C10 -3.5(3) . . . . ?
C9 C8 C10 C11 31.1(2) . . . . ?
C9 C12 C13 C14 -5.7(3) . . . . ?
C9 C12 C13 C20 177.7(2) . . . . ?
C9 C15 C16 C17 -179.5(2) . . . . ?
C10 C8 C9 N2 -31.7(2) . . . . ?
C10 C8 C9 C12 79.8(2) . . . . ?
C10 C8 C9 C15 -156.7(2) . . . . ?
C11 N2 C9 C8 23.5(3) . . . . ?
C11 N2 C9 C12 -96.4(2) . . . . ?
C11 N2 C9 C15 153.5(2) . . . . ?
C12 C9 C15 C14 -4.7(2) . . . . ?
C12 C9 C15 C16 174.1(3) . . . . ?
C12 C13 C14 C15 2.8(3) . . . . ?
C12 C13 C14 C19 -176.6(3) . . . . ?
C13 C14 C15 C9 1.6(3) . . . . ?
C13 C14 C15 C16 -177.3(2) . . . . ?
C13 C14 C19 C18 177.0(3) . . . . ?
C14 C15 C16 C17 -0.9(4) . . . . ?
C15 C9 C12 O1 -178.3(2) . . . . ?
C15 C9 C12 C13 6.3(2) . . . . ?
C15 C14 C19 C18 -2.2(4) . . . . ?
C15 C16 C17 C18 0.1(4) . . . . ?
C16 C17 C18 C19 -0.3(4) . . . . ?
C17 C18 C19 C14 1.3(4) . . . . ?
C19 C14 C15 C9 -179.0(2) . . . . ?
C19 C14 C15 C16 2.1(4) . . . . ?
C20 C13 C14 C15 179.3(2) . . . . ?
C20 C13 C14 C19 -0.1(4) . . . . ?
C21 C7 C8 N1 88.5(2) . . . . ?
C21 C7 C8 C9 -32.6(3) . . . . ?
C21 C7 C8 C10 -150.8(2) . . . . ?
C22 C7 C8 N1 -144.89(19) . . . . ?
C22 C7 C8 C9 94.0(2) . . . . ?
C22 C7 C8 C10 -24.1(3) . . . . ?
C23 C3 C4 C5 -179.8(2) . . . . ?
C24 N1 C6 C1 -158.7(2) . . . . ?
C24 N1 C6 C5 22.2(3) . . . . ?
C24 N1 C8 C7 165.81(19) . . . . ?
C24 N1 C8 C9 -68.1(3) . . . . ?
C24 N1 C8 C10 41.9(3) . . . . ?
